data_7707207
loop_
_publ_author_name
'Tatarin, Sergei V.'
'Kalle, Paulina'
'Taydakov, Ilya V.'
'Varaksina, Evgenia A.'
'Korshunov, Vladislav M.'
'Bezzubov, Stanislav I.'

_publ_section_title
;
 Sterically hindered phenanthroimidazole ligands drive the structural
 flexibility and facile ligand exchange in cyclometalated iridium(III)
 complexes.
;
_journal_issue 20
_journal_name_full 'Dalton transactions (Cambridge, England : 2003)'
_journal_page_first 6889
_journal_page_last 6900
_journal_paper_doi 10.1039/d1dt00820j
_journal_volume 50
_journal_year 2021
_chemical_formula_moiety 'C116 H84 Cl2 Ir2 N8 O8'
_chemical_formula_sum 'C116 H84 Cl2 Ir2 N8 O8'
_chemical_formula_weight 2173.21
_space_group_crystal_system monoclinic
_space_group_IT_number 15
_space_group_name_Hall '-C 2yc'
_space_group_name_H-M_alt 'C 1 2/c 1'
_atom_sites_solution_hydrogens geom
_atom_sites_solution_primary iterative
_audit_creation_date 2020-12-22
_audit_creation_method
;
Olex2 1.3
(compiled Nov 21 2019 18:26:39 for OlexSys, GUI svn.r6003)
;
_audit_update_record
;
2020-12-23 deposited with the CCDC.	2021-04-27 downloaded from the CCDC.
;
_cell_angle_alpha 90
_cell_angle_beta 115.060(2)
_cell_angle_gamma 90
_cell_formula_units_Z 4
_cell_length_a 24.510(3)
_cell_length_b 22.242(3)
_cell_length_c 22.805(3)
_cell_measurement_reflns_used 9947
_cell_measurement_temperature 150.15
_cell_measurement_theta_max 29.97
_cell_measurement_theta_min 2.48
_cell_volume 11262(3)
_computing_cell_refinement 'SAINT v8.34A (Bruker, 2013)'
_computing_data_collection 'APEX3 v.2017.3_0 (Bruker AXS, 2017)'
_computing_data_reduction 'SAINT v8.34A (Bruker, 2013)'
_computing_molecular_graphics 'Olex2 1.3 (Dolomanov et al., 2009)'
_computing_publication_material 'Olex2 1.3 (Dolomanov et al., 2009)'
_computing_structure_refinement 'SHELXL 2018/3 (Sheldrick, 2015)'
_computing_structure_solution 'olex2.solve 1.3 (Bourhis et al., 2015)'
_diffrn_ambient_temperature 150
_diffrn_detector 'CCD area detector'
_diffrn_detector_area_resol_mean 7.9
_diffrn_detector_type 'Bruker SMART CCD area detector'
_diffrn_measured_fraction_theta_full 0.997
_diffrn_measured_fraction_theta_max 0.995
_diffrn_measurement_device 'three-circle diffractometer'
_diffrn_measurement_device_type 'Bruker SMART APEX II'
_diffrn_measurement_method '\w scans'
_diffrn_radiation_monochromator graphite
_diffrn_radiation_probe x-ray
_diffrn_radiation_type MoK\a
_diffrn_radiation_wavelength 0.71073
_diffrn_reflns_av_R_equivalents 0.0634
_diffrn_reflns_av_unetI/netI 0.0632
_diffrn_reflns_Laue_measured_fraction_full 0.997
_diffrn_reflns_Laue_measured_fraction_max 0.995
_diffrn_reflns_limit_h_max 31
_diffrn_reflns_limit_h_min -31
_diffrn_reflns_limit_k_max 27
_diffrn_reflns_limit_k_min -28
_diffrn_reflns_limit_l_max 29
_diffrn_reflns_limit_l_min -29
_diffrn_reflns_number 48294
_diffrn_reflns_point_group_measured_fraction_full 0.997
_diffrn_reflns_point_group_measured_fraction_max 0.995
_diffrn_reflns_theta_full 25.242
_diffrn_reflns_theta_max 27.000
_diffrn_reflns_theta_min 1.972
_diffrn_source_current 30.0
_diffrn_source_power 1.5
_diffrn_source_target Mo
_diffrn_source_voltage 50.0
_exptl_absorpt_coefficient_mu 2.463
_exptl_absorpt_correction_T_max 0.7461
_exptl_absorpt_correction_T_min 0.4979
_exptl_absorpt_correction_type multi-scan
_exptl_absorpt_process_details
;
SADABS-2014/5 (Bruker,2014/5) was used for absorption correction.
wR2(int) was 0.1225 before and 0.0547 after correction.
The Ratio of minimum to maximum transmission is 0.6673.
The \l/2 correction factor is 0.00150.
;
_exptl_crystal_colour yellow
_exptl_crystal_colour_primary yellow
_exptl_crystal_density_diffrn 1.282
_exptl_crystal_description plate
_exptl_crystal_F_000 4352
_exptl_crystal_recrystallization_method 'Re-crystallisation from solvent: CH2Cl2'
_exptl_crystal_size_max 0.3
_exptl_crystal_size_mid 0.27
_exptl_crystal_size_min 0.04
_refine_diff_density_max 1.957
_refine_diff_density_min -2.436
_refine_diff_density_rms 0.138
_refine_ls_extinction_method none
_refine_ls_goodness_of_fit_ref 1.069
_refine_ls_hydrogen_treatment constr
_refine_ls_matrix_type full
_refine_ls_number_parameters 627
_refine_ls_number_reflns 12241
_refine_ls_number_restraints 6
_refine_ls_restrained_S_all 1.070
_refine_ls_R_factor_all 0.0751
_refine_ls_R_factor_gt 0.0502
_refine_ls_shift/su_max 0.002
_refine_ls_shift/su_mean 0.000
_refine_ls_structure_factor_coef Fsqd
_refine_ls_weighting_details 'w=1/[\s^2^(Fo^2^)+(0.0369P)^2^+118.8870P] where P=(Fo^2^+2Fc^2^)/3'
_refine_ls_weighting_scheme calc
_refine_ls_wR_factor_gt 0.1117
_refine_ls_wR_factor_ref 0.1197
_reflns_Friedel_coverage 0.000
_reflns_number_gt 8889
_reflns_number_total 12241
_reflns_threshold_expression 'I > 2\s(I)'
_cod_data_source_file d1dt00820j2.cif
_cod_data_source_block z
_cod_depositor_comments 'Adding full bibliography for 7707205--7707218.cif.'
_cod_original_cell_volume 11262(2)
_cod_database_code 7707207
_shelx_shelxl_version_number 2018/3
_shelx_space_group_comment
;
The symmetry employed for this shelxl refinement is uniquely defined
by the following loop, which should always be used as a source of
symmetry information in preference to the above space-group names.
They are only intended as comments.
;
_shelx_estimated_absorpt_t_max 0.908
_shelx_estimated_absorpt_t_min 0.525
_olex2_refinement_description
;
1. Fixed Uiso
 At 1.2 times of:
  All C(H) groups
 At 1.5 times of:
  All C(H,H,H) groups
2. Uiso/Uaniso restraints and constraints
C47 \\sim C46: within 2A with sigma of 0.005 and sigma for terminal atoms of
0.005 within 2A
3. Others
 Fixed Sof: C58(0.6) H58A(0.6) H58B(0.6) H58C(0.6) C60(0.4) H60A(0.4)
 H60B(0.4) H60C(0.4)
4.a Aromatic/amide H refined with riding coordinates:
 C2(H2), C5(H5), C9(H9), C10(H10), C11(H11), C12(H12), C13(H13), C16(H16),
 C17(H17), C18(H18), C19(H19), C22(H22), C23(H23), C24(H24), C25(H25), C29(H29),
  C32(H32), C36(H36), C37(H37), C38(H38), C39(H39), C40(H40), C43(H43),
 C44(H44), C45(H45), C46(H46), C49(H49), C50(H50), C51(H51), C52(H52)
4.b Idealised Me refined as rotating group:
 C56(H56A,H56B,H56C), C55(H55A,H55B,H55C), C57(H57A,H57B,H57C), C58(H58A,H58B,
 H58C), C60(H60A,H60B,H60C)
;
_smtbx_masks_void_probe_radius 1.2
_smtbx_masks_void_truncation_radius 1.2
_olex2_submission_special_instructions 'No special instructions were received'

loop_
_space_group_symop_operation_xyz
'x, y, z'
'-x, y, -z+1/2'
'x+1/2, y+1/2, z'
'-x+1/2, y+1/2, -z+1/2'
'-x, -y, -z'
'x, -y, z-1/2'
'-x+1/2, -y+1/2, -z'
'x+1/2, -y+1/2, z-1/2'

loop_
_atom_site_label
_atom_site_type_symbol
_atom_site_fract_x
_atom_site_fract_y
_atom_site_fract_z
_atom_site_U_iso_or_equiv
_atom_site_adp_type
_atom_site_occupancy
_atom_site_site_symmetry_order
_atom_site_calc_flag
_atom_site_refinement_flags_posn
_atom_site_refinement_flags_adp
_atom_site_refinement_flags_occupancy
_atom_site_disorder_assembly
_atom_site_disorder_group
Ir1 Ir 0.58489(2) 0.59315(2) 0.31597(2) 0.02249(8) Uani 1 1 d . . . . .
Cl1 Cl 0.47818(6) 0.59200(8) 0.30579(6) 0.0247(3) Uani 1 1 d . . . . .
N1 N 0.5977(2) 0.6830(2) 0.3017(2) 0.0213(11) Uani 1 1 d . . . . .
N2 N 0.6435(2) 0.7479(2) 0.2632(2) 0.0253(11) Uani 1 1 d . . . . .
N3 N 0.5875(2) 0.5035(2) 0.3434(2) 0.0248(12) Uani 1 1 d . . . . .
N4 N 0.5947(2) 0.4414(3) 0.4233(2) 0.0293(12) Uani 1 1 d . . . . .
O1 O 0.7915(2) 0.4925(2) 0.3207(3) 0.0484(14) Uani 1 1 d . . . . .
O2 O 0.8132(2) 0.5838(2) 0.2653(3) 0.0497(14) Uani 1 1 d . . . . .
O3 O 0.7056(3) 0.7025(3) 0.5504(2) 0.0644(18) Uani 1 1 d . . . . .
O4 O 0.7005(2) 0.6062(3) 0.6158(2) 0.0475(14) Uani 1 1 d . . . . .
C1 C 0.6622(2) 0.5881(3) 0.3074(2) 0.0235(13) Uani 1 1 d . . . . .
C2 C 0.7014(3) 0.5380(3) 0.3219(3) 0.0327(15) Uani 1 1 d . . . . .
H2 H 0.693273 0.503354 0.341322 0.039 Uiso 1 1 calc R U . . .
C3 C 0.7511(3) 0.5387(3) 0.3084(3) 0.0347(16) Uani 1 1 d . . . . .
C4 C 0.7633(3) 0.5895(3) 0.2781(3) 0.0345(15) Uani 1 1 d . . . . .
C5 C 0.7266(3) 0.6388(3) 0.2650(3) 0.0304(15) Uani 1 1 d . . . . .
H5 H 0.734960 0.673270 0.245577 0.036 Uiso 1 1 calc R U . . .
C6 C 0.6766(2) 0.6385(3) 0.2801(3) 0.0270(14) Uani 1 1 d . . . . .
C7 C 0.6391(2) 0.6893(3) 0.2776(3) 0.0233(13) Uani 1 1 d . . . . .
C8 C 0.6831(3) 0.7684(3) 0.2362(3) 0.0277(14) Uani 1 1 d . . . . .
C9 C 0.6667(3) 0.7597(3) 0.1704(3) 0.0348(16) Uani 1 1 d . . . . .
H9 H 0.628021 0.744306 0.143244 0.042 Uiso 1 1 calc R U . . .
C10 C 0.7076(4) 0.7740(4) 0.1451(4) 0.052(2) Uani 1 1 d . . . . .
H10 H 0.696968 0.768336 0.100264 0.062 Uiso 1 1 calc R U . . .
C11 C 0.7632(4) 0.7962(4) 0.1847(4) 0.060(2) Uani 1 1 d . . . . .
H11 H 0.791641 0.804318 0.167661 0.072 Uiso 1 1 calc R U . . .
C12 C 0.7781(3) 0.8068(4) 0.2493(4) 0.054(2) Uani 1 1 d . . . . .
H12 H 0.815930 0.824526 0.275574 0.065 Uiso 1 1 calc R U . . .
C13 C 0.7396(3) 0.7923(3) 0.2762(3) 0.0392(17) Uani 1 1 d . . . . .
H13 H 0.750786 0.798317 0.321072 0.047 Uiso 1 1 calc R U . . .
C14 C 0.6071(3) 0.7816(3) 0.2835(3) 0.0295(14) Uani 1 1 d . . . . .
C15 C 0.5993(3) 0.8459(3) 0.2832(3) 0.0361(16) Uani 1 1 d . . . . .
C16 C 0.6222(3) 0.8866(4) 0.2533(4) 0.0467(19) Uani 1 1 d . . . . .
H16 H 0.642356 0.872281 0.228555 0.056 Uiso 1 1 calc R U . . .
C17 C 0.6158(4) 0.9482(4) 0.2593(5) 0.059(2) Uani 1 1 d . . . . .
H17 H 0.631696 0.975717 0.238695 0.071 Uiso 1 1 calc R U . . .
C18 C 0.5856(4) 0.9699(4) 0.2963(6) 0.074(3) Uani 1 1 d . . . . .
H18 H 0.583470 1.011749 0.303452 0.088 Uiso 1 1 calc R U . . .
C19 C 0.5610(5) 0.9312(4) 0.3197(5) 0.071(3) Uani 1 1 d . . . . .
H19 H 0.537479 0.946815 0.340260 0.085 Uiso 1 1 calc R U . . .
C20 C 0.5655(3) 0.8679(4) 0.3182(5) 0.056(2) Uani 1 1 d . . . . .
C21 C 0.5412(3) 0.8253(3) 0.3495(3) 0.0359(16) Uani 1 1 d . . . . .
C22 C 0.5113(3) 0.8470(4) 0.3864(4) 0.050(2) Uani 1 1 d . . . . .
H22 H 0.506471 0.889037 0.389760 0.060 Uiso 1 1 calc R U . . .
C23 C 0.4890(3) 0.8073(4) 0.4174(4) 0.048(2) Uani 1 1 d . . . . .
H23 H 0.468457 0.822398 0.441503 0.058 Uiso 1 1 calc R U . . .
C24 C 0.4963(3) 0.7462(3) 0.4141(3) 0.0376(17) Uani 1 1 d . . . . .
H24 H 0.482146 0.719558 0.437183 0.045 Uiso 1 1 calc R U . . .
C25 C 0.5238(3) 0.7237(3) 0.3774(3) 0.0316(15) Uani 1 1 d . . . . .
H25 H 0.527749 0.681409 0.374546 0.038 Uiso 1 1 calc R U . . .
C26 C 0.5462(3) 0.7624(3) 0.3440(3) 0.0298(15) Uani 1 1 d . . . . .
C27 C 0.5796(2) 0.7411(3) 0.3088(3) 0.0259(13) Uani 1 1 d . . . . .
C56 C 0.7798(5) 0.4400(4) 0.3480(6) 0.086(4) Uani 1 1 d . . . . .
H56A H 0.740727 0.423323 0.318587 0.129 Uiso 1 1 calc R U . . .
H56B H 0.778973 0.449871 0.389547 0.129 Uiso 1 1 calc R U . . .
H56C H 0.811488 0.410330 0.355003 0.129 Uiso 1 1 calc R U . . .
C55 C 0.8298(4) 0.6332(4) 0.2391(5) 0.066(3) Uani 1 1 d . . . . .
H55A H 0.798128 0.641626 0.195875 0.099 Uiso 1 1 calc R U . . .
H55B H 0.867585 0.624390 0.235801 0.099 Uiso 1 1 calc R U . . .
H55C H 0.835310 0.668229 0.267029 0.099 Uiso 1 1 calc R U . . .
C28 C 0.6244(3) 0.6019(3) 0.4124(3) 0.0302(15) Uani 1 1 d . . . . .
C29 C 0.6536(3) 0.6529(3) 0.4479(3) 0.0349(16) Uani 1 1 d . . . . .
H29 H 0.656970 0.687848 0.425725 0.042 Uiso 1 1 calc R U . . .
C30 C 0.6776(3) 0.6532(4) 0.5148(3) 0.0380(17) Uani 1 1 d . . . . .
C31 C 0.6738(3) 0.6017(3) 0.5491(3) 0.0339(16) Uani 1 1 d . . . . .
C32 C 0.6452(3) 0.5522(3) 0.5163(3) 0.0338(16) Uani 1 1 d . . . . .
H32 H 0.641578 0.517903 0.539220 0.041 Uiso 1 1 calc R U . . .
C33 C 0.6201(3) 0.5512(3) 0.4468(3) 0.0256(14) Uani 1 1 d . . . . .
C34 C 0.5978(3) 0.4986(3) 0.4062(3) 0.0289(15) Uani 1 1 d . . . . .
C35 C 0.5991(3) 0.4227(3) 0.4855(3) 0.0298(15) Uani 1 1 d . . . . .
C36 C 0.5503(3) 0.4313(3) 0.4996(3) 0.0308(15) Uani 1 1 d . . . . .
H36 H 0.513456 0.446239 0.467376 0.037 Uiso 1 1 calc R U . . .
C37 C 0.5550(3) 0.4181(3) 0.5607(3) 0.0361(17) Uani 1 1 d . . . . .
H37 H 0.522120 0.425868 0.571242 0.043 Uiso 1 1 calc R U . . .
C38 C 0.6072(3) 0.3938(3) 0.6062(3) 0.0419(19) Uani 1 1 d . . . . .
H38 H 0.609830 0.382949 0.647587 0.050 Uiso 1 1 calc R U . . .
C39 C 0.6565(4) 0.3850(4) 0.5916(4) 0.055(2) Uani 1 1 d . . . . .
H39 H 0.692936 0.368993 0.623383 0.066 Uiso 1 1 calc R U . . .
C40 C 0.6525(3) 0.3997(4) 0.5307(3) 0.0428(18) Uani 1 1 d . . . . .
H40 H 0.685859 0.393936 0.520497 0.051 Uiso 1 1 calc R U . . .
C41 C 0.5841(3) 0.4046(3) 0.3688(3) 0.0299(14) Uani 1 1 d . . . . .
C42 C 0.5793(3) 0.3409(3) 0.3628(3) 0.0328(15) Uani 1 1 d . . . . .
C43 C 0.5774(4) 0.2998(4) 0.4100(4) 0.048(2) Uani 1 1 d . . . . .
H43 H 0.578266 0.315323 0.449221 0.057 Uiso 1 1 calc R U . . .
C44 C 0.5744(4) 0.2398(4) 0.4009(4) 0.058(2) Uani 1 1 d . . . . .
H44 H 0.573641 0.214029 0.433850 0.069 Uiso 1 1 calc R U . . .
C45 C 0.5723(4) 0.2147(4) 0.3432(4) 0.060(2) Uani 1 1 d . . . . .
H45 H 0.572106 0.172329 0.337973 0.072 Uiso 1 1 calc R U . . .
C46 C 0.5703(3) 0.2544(4) 0.2917(4) 0.0508(18) Uani 1 1 d . U . . .
H46 H 0.565504 0.238882 0.250930 0.061 Uiso 1 1 calc R U . . .
C47 C 0.5759(3) 0.3177(3) 0.3045(3) 0.0335(14) Uani 1 1 d . U . . .
C48 C 0.5730(3) 0.3577(3) 0.2511(3) 0.0336(15) Uani 1 1 d . . . . .
C49 C 0.5686(3) 0.3351(4) 0.1910(3) 0.0369(17) Uani 1 1 d . . . . .
H49 H 0.564566 0.292995 0.183492 0.044 Uiso 1 1 calc R U . . .
C50 C 0.5700(3) 0.3714(3) 0.1444(3) 0.0369(17) Uani 1 1 d . . . . .
H50 H 0.565487 0.354703 0.104252 0.044 Uiso 1 1 calc R U . . .
C51 C 0.5780(3) 0.4336(3) 0.1546(3) 0.0317(15) Uani 1 1 d . . . . .
H51 H 0.581043 0.458852 0.122555 0.038 Uiso 1 1 calc R U . . .
C52 C 0.5813(3) 0.4578(3) 0.2120(3) 0.0316(15) Uani 1 1 d . . . . .
H52 H 0.586173 0.499915 0.218924 0.038 Uiso 1 1 calc R U . . .
C53 C 0.5776(3) 0.4204(3) 0.2603(3) 0.0296(15) Uani 1 1 d . . . . .
C54 C 0.5810(3) 0.4438(3) 0.3205(3) 0.0248(13) Uani 1 1 d . . . . .
C57 C 0.7199(3) 0.5522(4) 0.6509(3) 0.045(2) Uani 1 1 d . . . . .
H57A H 0.745763 0.530249 0.635209 0.067 Uiso 1 1 calc R U . . .
H57B H 0.684814 0.527484 0.644826 0.067 Uiso 1 1 calc R U . . .
H57C H 0.742602 0.561356 0.696971 0.067 Uiso 1 1 calc R U . . .
C58 C 0.6837(8) 0.7657(7) 0.5241(6) 0.073(5) Uani 0.6 1 d . . P A 1
H58A H 0.702816 0.778318 0.495993 0.110 Uiso 0.6 1 calc R U P A 1
H58B H 0.694523 0.793989 0.560229 0.110 Uiso 0.6 1 calc R U P A 1
H58C H 0.639903 0.765269 0.499144 0.110 Uiso 0.6 1 calc R U P A 1
C60 C 0.7774(7) 0.6909(11) 0.5699(8) 0.055(6) Uani 0.4 1 d . . P A 2
H60A H 0.791872 0.657713 0.600974 0.083 Uiso 0.4 1 calc R U P A 2
H60B H 0.800221 0.727429 0.589447 0.083 Uiso 0.4 1 calc R U P A 2
H60C H 0.782839 0.680683 0.530944 0.083 Uiso 0.4 1 calc R U P A 2

loop_
_atom_site_aniso_label
_atom_site_aniso_U_11
_atom_site_aniso_U_22
_atom_site_aniso_U_33
_atom_site_aniso_U_23
_atom_site_aniso_U_13
_atom_site_aniso_U_12
Ir1 0.01863(11) 0.03562(14) 0.01373(10) 0.00265(12) 0.00733(8) 0.00105(12)
Cl1 0.0201(6) 0.0421(9) 0.0130(5) -0.0014(7) 0.0080(5) -0.0023(7)
N1 0.019(2) 0.031(3) 0.013(2) -0.003(2) 0.0065(19) 0.003(2)
N2 0.022(3) 0.035(3) 0.019(2) 0.002(2) 0.009(2) -0.001(2)
N3 0.025(3) 0.042(3) 0.007(2) -0.003(2) 0.0062(19) 0.003(2)
N4 0.031(3) 0.039(4) 0.023(3) 0.003(2) 0.016(2) 0.001(3)
O1 0.048(3) 0.046(3) 0.062(3) 0.011(3) 0.034(3) 0.020(3)
O2 0.034(3) 0.059(4) 0.072(4) 0.006(3) 0.038(3) 0.008(3)
O3 0.072(4) 0.054(4) 0.032(3) 0.006(3) -0.012(3) -0.025(3)
O4 0.050(3) 0.066(4) 0.019(2) -0.001(2) 0.007(2) -0.015(3)
C1 0.020(3) 0.036(4) 0.017(2) -0.001(3) 0.011(2) 0.001(3)
C2 0.035(4) 0.039(4) 0.027(3) 0.005(3) 0.016(3) 0.001(3)
C3 0.030(3) 0.041(4) 0.033(3) 0.004(3) 0.014(3) 0.014(3)
C4 0.022(3) 0.048(4) 0.037(3) 0.001(3) 0.016(3) 0.000(3)
C5 0.026(3) 0.042(4) 0.024(3) -0.002(3) 0.012(3) -0.002(3)
C6 0.015(3) 0.048(4) 0.016(3) -0.002(3) 0.005(2) -0.001(3)
C7 0.020(3) 0.032(4) 0.015(3) 0.001(3) 0.005(2) -0.003(3)
C8 0.022(3) 0.032(4) 0.026(3) 0.004(3) 0.008(3) -0.001(3)
C9 0.033(4) 0.045(5) 0.026(3) 0.000(3) 0.011(3) -0.003(3)
C10 0.067(5) 0.060(6) 0.041(4) 0.003(4) 0.035(4) -0.002(5)
C11 0.053(5) 0.072(7) 0.078(6) -0.005(5) 0.051(5) -0.012(5)
C12 0.031(4) 0.069(6) 0.066(5) -0.021(5) 0.026(4) -0.021(4)
C13 0.029(3) 0.049(5) 0.037(4) -0.010(3) 0.011(3) -0.006(3)
C14 0.020(3) 0.040(4) 0.026(3) -0.001(3) 0.007(3) 0.000(3)
C15 0.026(3) 0.036(4) 0.048(4) 0.004(3) 0.017(3) -0.002(3)
C16 0.037(4) 0.045(5) 0.061(5) 0.013(4) 0.023(4) 0.006(4)
C17 0.050(5) 0.040(5) 0.092(7) 0.012(5) 0.033(5) -0.004(4)
C18 0.049(5) 0.038(5) 0.148(10) -0.003(6) 0.055(6) 0.000(4)
C19 0.075(7) 0.034(5) 0.117(9) 0.010(5) 0.055(7) 0.021(5)
C20 0.029(4) 0.055(6) 0.098(7) 0.007(5) 0.040(5) 0.009(4)
C21 0.017(3) 0.046(5) 0.046(4) 0.003(3) 0.014(3) 0.000(3)
C22 0.039(4) 0.042(5) 0.077(6) 0.001(4) 0.033(4) 0.006(4)
C23 0.038(4) 0.053(5) 0.065(5) -0.009(4) 0.033(4) 0.001(4)
C24 0.029(3) 0.044(5) 0.045(4) -0.004(3) 0.020(3) -0.005(3)
C25 0.018(3) 0.046(4) 0.028(3) -0.006(3) 0.007(3) -0.007(3)
C26 0.018(3) 0.041(4) 0.027(3) 0.002(3) 0.007(3) 0.006(3)
C27 0.013(3) 0.036(4) 0.022(3) 0.002(3) 0.002(2) -0.002(3)
C56 0.124(9) 0.052(6) 0.129(9) 0.042(6) 0.098(8) 0.050(6)
C55 0.047(5) 0.083(7) 0.089(7) 0.028(6) 0.050(5) 0.014(5)
C28 0.021(3) 0.052(5) 0.019(3) -0.001(3) 0.009(2) -0.002(3)
C29 0.027(3) 0.049(5) 0.021(3) 0.002(3) 0.003(3) -0.008(3)
C30 0.031(4) 0.053(5) 0.020(3) 0.003(3) 0.000(3) -0.007(3)
C31 0.030(3) 0.054(5) 0.013(3) 0.005(3) 0.005(2) 0.003(3)
C32 0.037(4) 0.050(5) 0.017(3) 0.006(3) 0.014(3) 0.000(3)
C33 0.026(3) 0.033(4) 0.019(3) 0.005(3) 0.011(2) 0.006(3)
C34 0.029(3) 0.044(4) 0.018(3) 0.011(3) 0.013(3) 0.004(3)
C35 0.042(4) 0.031(4) 0.022(3) 0.008(3) 0.019(3) 0.006(3)
C36 0.027(3) 0.040(4) 0.024(3) 0.005(3) 0.010(3) 0.002(3)
C37 0.044(4) 0.044(5) 0.029(3) 0.005(3) 0.024(3) 0.005(3)
C38 0.059(5) 0.053(5) 0.021(3) 0.013(3) 0.024(3) 0.014(4)
C39 0.062(5) 0.075(6) 0.033(4) 0.027(4) 0.025(4) 0.035(5)
C40 0.042(4) 0.058(5) 0.036(4) 0.011(4) 0.023(3) 0.014(4)
C41 0.027(3) 0.043(4) 0.025(3) -0.001(3) 0.016(3) 0.003(3)
C42 0.034(4) 0.037(4) 0.031(3) -0.001(3) 0.018(3) 0.004(3)
C43 0.054(5) 0.053(5) 0.044(4) -0.001(4) 0.028(4) 0.008(4)
C44 0.080(6) 0.046(6) 0.059(5) 0.005(4) 0.042(5) 0.006(5)
C45 0.088(7) 0.045(5) 0.063(5) -0.003(4) 0.049(5) 0.007(5)
C46 0.048(4) 0.057(4) 0.034(3) 0.008(3) 0.004(3) 0.015(3)
C47 0.029(3) 0.039(4) 0.031(3) -0.001(3) 0.012(3) 0.010(3)
C48 0.024(3) 0.038(4) 0.040(4) -0.009(3) 0.015(3) -0.001(3)
C49 0.026(3) 0.051(5) 0.031(3) -0.010(3) 0.010(3) 0.005(3)
C50 0.033(4) 0.049(5) 0.028(3) -0.012(3) 0.013(3) 0.001(3)
C51 0.024(3) 0.047(4) 0.021(3) -0.001(3) 0.006(3) 0.002(3)
C52 0.031(3) 0.047(4) 0.017(3) -0.001(3) 0.010(3) 0.006(3)
C53 0.026(3) 0.043(5) 0.023(3) 0.000(3) 0.013(3) 0.005(3)
C54 0.024(3) 0.031(4) 0.021(3) 0.003(3) 0.011(2) 0.002(3)
C57 0.032(4) 0.074(6) 0.018(3) 0.010(3) 0.001(3) -0.008(4)
C58 0.117(14) 0.054(10) 0.032(7) -0.011(7) 0.015(8) -0.030(10)
C60 0.027(9) 0.100(18) 0.027(9) -0.020(10) 0.000(7) -0.033(10)

loop_
_atom_type_symbol
_atom_type_description
_atom_type_scat_dispersion_real
_atom_type_scat_dispersion_imag
_atom_type_scat_source
C C 0.0033 0.0016 'International Tables Vol C Tables 4.2.6.8 and 6.1.1.4'
H H 0.0000 0.0000 'International Tables Vol C Tables 4.2.6.8 and 6.1.1.4'
Cl Cl 0.1484 0.1585 'International Tables Vol C Tables 4.2.6.8 and 6.1.1.4'
Ir Ir -1.4442 7.9887 'International Tables Vol C Tables 4.2.6.8 and 6.1.1.4'
N N 0.0061 0.0033 'International Tables Vol C Tables 4.2.6.8 and 6.1.1.4'
O O 0.0106 0.0060 'International Tables Vol C Tables 4.2.6.8 and 6.1.1.4'

loop_
_geom_angle_atom_site_label_1
_geom_angle_atom_site_label_2
_geom_angle_atom_site_label_3
_geom_angle
_geom_angle_site_symmetry_1
_geom_angle_site_symmetry_3
_geom_angle_publ_flag
Cl1 Ir1 Cl1 76.86(4) . 2_655 ?
N1 Ir1 Cl1 102.44(13) . . ?
N1 Ir1 Cl1 84.28(13) . 2_655 ?
N1 Ir1 N3 169.77(18) . . ?
N3 Ir1 Cl1 85.26(13) . . ?
N3 Ir1 Cl1 104.22(13) . 2_655 ?
C1 Ir1 Cl1 93.20(15) . 2_655 ?
C1 Ir1 Cl1 169.39(16) . . ?
C1 Ir1 N1 79.9(2) . . ?
C1 Ir1 N3 93.7(2) . . ?
C1 Ir1 C28 94.4(2) . . ?
C28 Ir1 Cl1 95.85(16) . . ?
C28 Ir1 Cl1 171.14(18) . 2_655 ?
C28 Ir1 N1 92.5(2) . . ?
C28 Ir1 N3 79.9(2) . . ?
Ir1 Cl1 Ir1 103.13(4) . 2_655 ?
C7 N1 Ir1 110.7(4) . . ?
C7 N1 C27 106.4(5) . . ?
C27 N1 Ir1 142.9(4) . . ?
C7 N2 C8 123.3(5) . . ?
C7 N2 C14 108.0(5) . . ?
C14 N2 C8 128.6(6) . . ?
C34 N3 Ir1 111.4(4) . . ?
C34 N3 C54 104.9(5) . . ?
C54 N3 Ir1 143.7(4) . . ?
C34 N4 C35 124.9(5) . . ?
C34 N4 C41 107.7(5) . . ?
C41 N4 C35 127.4(6) . . ?
C3 O1 C56 116.5(6) . . ?
C4 O2 C55 117.7(6) . . ?
C30 O3 C58 120.0(7) . . ?
C30 O3 C60 104.3(9) . . ?
C31 O4 C57 116.9(6) . . ?
C2 C1 Ir1 127.0(5) . . ?
C6 C1 Ir1 115.4(4) . . ?
C6 C1 C2 117.4(5) . . ?
C1 C2 H2 119.5 . . ?
C3 C2 C1 121.0(6) . . ?
C3 C2 H2 119.5 . . ?
O1 C3 C2 125.1(7) . . ?
O1 C3 C4 114.4(5) . . ?
C2 C3 C4 120.5(6) . . ?
O2 C4 C3 114.7(6) . . ?
C5 C4 O2 126.0(6) . . ?
C5 C4 C3 119.3(5) . . ?
C4 C5 H5 119.9 . . ?
C4 C5 C6 120.2(6) . . ?
C6 C5 H5 119.9 . . ?
C1 C6 C5 121.6(6) . . ?
C1 C6 C7 111.5(5) . . ?
C5 C6 C7 126.5(6) . . ?
N1 C7 N2 110.3(5) . . ?
N1 C7 C6 118.7(5) . . ?
N2 C7 C6 130.2(5) . . ?
C9 C8 N2 118.8(5) . . ?
C9 C8 C13 120.6(6) . . ?
C13 C8 N2 120.4(5) . . ?
C8 C9 H9 120.4 . . ?
C10 C9 C8 119.1(6) . . ?
C10 C9 H9 120.4 . . ?
C9 C10 H10 120.1 . . ?
C11 C10 C9 119.9(7) . . ?
C11 C10 H10 120.1 . . ?
C10 C11 H11 119.7 . . ?
C10 C11 C12 120.5(7) . . ?
C12 C11 H11 119.7 . . ?
C11 C12 H12 119.4 . . ?
C13 C12 C11 121.1(7) . . ?
C13 C12 H12 119.4 . . ?
C8 C13 H13 120.7 . . ?
C12 C13 C8 118.6(7) . . ?
C12 C13 H13 120.7 . . ?
N2 C14 C15 129.6(6) . . ?
C27 C14 N2 106.4(6) . . ?
C27 C14 C15 124.0(6) . . ?
C14 C15 C20 115.9(6) . . ?
C16 C15 C14 124.7(6) . . ?
C16 C15 C20 119.4(7) . . ?
C15 C16 H16 119.7 . . ?
C15 C16 C17 120.6(7) . . ?
C17 C16 H16 119.7 . . ?
C16 C17 H17 120.0 . . ?
C16 C17 C18 120.0(8) . . ?
C18 C17 H17 120.0 . . ?
C17 C18 H18 121.0 . . ?
C19 C18 C17 118.1(9) . . ?
C19 C18 H18 121.0 . . ?
C18 C19 H19 116.6 . . ?
C18 C19 C20 126.9(9) . . ?
C20 C19 H19 116.6 . . ?
C15 C20 C21 119.6(7) . . ?
C19 C20 C15 114.7(7) . . ?
C19 C20 C21 125.7(8) . . ?
C22 C21 C20 119.4(7) . . ?
C22 C21 C26 118.5(6) . . ?
C26 C21 C20 122.0(6) . . ?
C21 C22 H22 119.9 . . ?
C23 C22 C21 120.2(7) . . ?
C23 C22 H22 119.9 . . ?
C22 C23 H23 119.5 . . ?
C24 C23 C22 121.0(7) . . ?
C24 C23 H23 119.5 . . ?
C23 C24 H24 119.9 . . ?
C25 C24 C23 120.1(7) . . ?
C25 C24 H24 119.9 . . ?
C24 C25 H25 119.6 . . ?
C24 C25 C26 120.8(7) . . ?
C26 C25 H25 119.6 . . ?
C21 C26 C27 117.6(6) . . ?
C25 C26 C21 119.2(6) . . ?
C25 C26 C27 122.9(6) . . ?
N1 C27 C26 130.4(6) . . ?
C14 C27 N1 108.6(5) . . ?
C14 C27 C26 120.4(6) . . ?
O1 C56 H56A 109.5 . . ?
O1 C56 H56B 109.5 . . ?
O1 C56 H56C 109.5 . . ?
H56A C56 H56B 109.5 . . ?
H56A C56 H56C 109.5 . . ?
H56B C56 H56C 109.5 . . ?
O2 C55 H55A 109.5 . . ?
O2 C55 H55B 109.5 . . ?
O2 C55 H55C 109.5 . . ?
H55A C55 H55B 109.5 . . ?
H55A C55 H55C 109.5 . . ?
H55B C55 H55C 109.5 . . ?
C29 C28 Ir1 127.2(5) . . ?
C29 C28 C33 118.0(5) . . ?
C33 C28 Ir1 114.8(5) . . ?
C28 C29 H29 119.5 . . ?
C30 C29 C28 121.0(7) . . ?
C30 C29 H29 119.5 . . ?
O3 C30 C29 122.0(7) . . ?
O3 C30 C31 117.2(6) . . ?
C29 C30 C31 120.7(7) . . ?
O4 C31 C30 116.1(6) . . ?
C32 C31 O4 124.2(6) . . ?
C32 C31 C30 119.7(5) . . ?
C31 C32 H32 119.9 . . ?
C31 C32 C33 120.2(6) . . ?
C33 C32 H32 119.9 . . ?
C28 C33 C32 120.3(6) . . ?
C28 C33 C34 112.9(5) . . ?
C32 C33 C34 126.0(6) . . ?
N3 C34 C33 117.7(6) . . ?
N4 C34 N3 112.2(6) . . ?
N4 C34 C33 129.2(5) . . ?
C36 C35 N4 118.7(6) . . ?
C40 C35 N4 120.0(5) . . ?
C40 C35 C36 121.3(5) . . ?
C35 C36 H36 120.1 . . ?
C37 C36 C35 119.7(6) . . ?
C37 C36 H36 120.1 . . ?
C36 C37 H37 120.0 . . ?
C38 C37 C36 120.1(6) . . ?
C38 C37 H37 120.0 . . ?
C37 C38 H38 120.1 . . ?
C37 C38 C39 119.9(6) . . ?
C39 C38 H38 120.1 . . ?
C38 C39 H39 119.9 . . ?
C40 C39 C38 120.2(7) . . ?
C40 C39 H39 119.9 . . ?
C35 C40 C39 118.7(6) . . ?
C35 C40 H40 120.6 . . ?
C39 C40 H40 120.6 . . ?
N4 C41 C42 129.5(6) . . ?
C54 C41 N4 105.3(6) . . ?
C54 C41 C42 125.1(6) . . ?
C41 C42 C43 126.2(6) . . ?
C47 C42 C41 115.5(6) . . ?
C47 C42 C43 118.3(7) . . ?
C42 C43 H43 118.8 . . ?
C44 C43 C42 122.3(7) . . ?
C44 C43 H43 118.8 . . ?
C43 C44 H44 119.6 . . ?
C43 C44 C45 120.8(8) . . ?
C45 C44 H44 119.6 . . ?
C44 C45 H45 120.3 . . ?
C44 C45 C46 119.4(8) . . ?
C46 C45 H45 120.3 . . ?
C45 C46 H46 121.2 . . ?
C47 C46 C45 117.6(7) . . ?
C47 C46 H46 121.2 . . ?
C42 C47 C46 121.3(7) . . ?
C42 C47 C48 121.5(6) . . ?
C46 C47 C48 117.0(6) . . ?
C49 C48 C47 122.5(6) . . ?
C53 C48 C47 119.9(6) . . ?
C53 C48 C49 117.6(6) . . ?
C48 C49 H49 118.9 . . ?
C50 C49 C48 122.2(7) . . ?
C50 C49 H49 118.9 . . ?
C49 C50 H50 119.7 . . ?
C49 C50 C51 120.5(6) . . ?
C51 C50 H50 119.7 . . ?
C50 C51 H51 120.4 . . ?
C52 C51 C50 119.2(6) . . ?
C52 C51 H51 120.4 . . ?
C51 C52 H52 119.6 . . ?
C51 C52 C53 120.7(7) . . ?
C53 C52 H52 119.6 . . ?
C48 C53 C52 119.6(6) . . ?
C48 C53 C54 118.0(6) . . ?
C52 C53 C54 122.4(6) . . ?
N3 C54 C53 130.2(5) . . ?
C41 C54 N3 109.8(5) . . ?
C41 C54 C53 119.7(6) . . ?
O4 C57 H57A 109.5 . . ?
O4 C57 H57B 109.5 . . ?
O4 C57 H57C 109.5 . . ?
H57A C57 H57B 109.5 . . ?
H57A C57 H57C 109.5 . . ?
H57B C57 H57C 109.5 . . ?
O3 C58 H58A 109.5 . . ?
O3 C58 H58B 109.5 . . ?
O3 C58 H58C 109.5 . . ?
H58A C58 H58B 109.5 . . ?
H58A C58 H58C 109.5 . . ?
H58B C58 H58C 109.5 . . ?
O3 C60 H60A 109.5 . . ?
O3 C60 H60B 109.5 . . ?
O3 C60 H60C 109.5 . . ?
H60A C60 H60B 109.5 . . ?
H60A C60 H60C 109.5 . . ?
H60B C60 H60C 109.5 . . ?

loop_
_geom_bond_atom_site_label_1
_geom_bond_atom_site_label_2
_geom_bond_distance
_geom_bond_site_symmetry_2
_geom_bond_publ_flag
Ir1 Cl1 2.5424(13) 2_655 ?
Ir1 Cl1 2.5260(13) . ?
Ir1 N1 2.071(5) . ?
Ir1 N3 2.081(5) . ?
Ir1 C1 1.988(5) . ?
Ir1 C28 2.003(6) . ?
N1 C7 1.350(7) . ?
N1 C27 1.396(8) . ?
N2 C7 1.360(8) . ?
N2 C8 1.426(7) . ?
N2 C14 1.387(8) . ?
N3 C34 1.349(7) . ?
N3 C54 1.412(8) . ?
N4 C34 1.344(8) . ?
N4 C35 1.436(7) . ?
N4 C41 1.416(8) . ?
O1 C3 1.372(8) . ?
O1 C56 1.410(10) . ?
O2 C4 1.380(7) . ?
O2 C55 1.390(9) . ?
O3 C30 1.365(9) . ?
O3 C58 1.534(16) . ?
O3 C60 1.641(19) . ?
O4 C31 1.382(7) . ?
O4 C57 1.409(9) . ?
C1 C2 1.415(9) . ?
C1 C6 1.400(9) . ?
C2 H2 0.9500 . ?
C2 C3 1.378(8) . ?
C3 C4 1.421(10) . ?
C4 C5 1.367(9) . ?
C5 H5 0.9500 . ?
C5 C6 1.406(8) . ?
C6 C7 1.443(9) . ?
C8 C9 1.393(8) . ?
C8 C13 1.400(9) . ?
C9 H9 0.9500 . ?
C9 C10 1.389(9) . ?
C10 H10 0.9500 . ?
C10 C11 1.369(12) . ?
C11 H11 0.9500 . ?
C11 C12 1.379(11) . ?
C12 H12 0.9500 . ?
C12 C13 1.365(9) . ?
C13 H13 0.9500 . ?
C14 C15 1.442(10) . ?
C14 C27 1.387(9) . ?
C15 C16 1.387(10) . ?
C15 C20 1.456(10) . ?
C16 H16 0.9500 . ?
C16 C17 1.392(12) . ?
C17 H17 0.9500 . ?
C17 C18 1.423(12) . ?
C18 H18 0.9500 . ?
C18 C19 1.289(12) . ?
C19 H19 0.9500 . ?
C19 C20 1.412(12) . ?
C20 C21 1.459(10) . ?
C21 C22 1.413(9) . ?
C21 C26 1.415(10) . ?
C22 H22 0.9500 . ?
C22 C23 1.380(11) . ?
C23 H23 0.9500 . ?
C23 C24 1.378(10) . ?
C24 H24 0.9500 . ?
C24 C25 1.373(9) . ?
C25 H25 0.9500 . ?
C25 C26 1.406(9) . ?
C26 C27 1.449(8) . ?
C56 H56A 0.9800 . ?
C56 H56B 0.9800 . ?
C56 H56C 0.9800 . ?
C55 H55A 0.9800 . ?
C55 H55B 0.9800 . ?
C55 H55C 0.9800 . ?
C28 C29 1.402(9) . ?
C28 C33 1.403(9) . ?
C29 H29 0.9500 . ?
C29 C30 1.383(8) . ?
C30 C31 1.410(10) . ?
C31 C32 1.350(10) . ?
C32 H32 0.9500 . ?
C32 C33 1.437(8) . ?
C33 C34 1.447(9) . ?
C35 C36 1.380(8) . ?
C35 C40 1.375(9) . ?
C36 H36 0.9500 . ?
C36 C37 1.379(8) . ?
C37 H37 0.9500 . ?
C37 C38 1.372(10) . ?
C38 H38 0.9500 . ?
C38 C39 1.397(10) . ?
C39 H39 0.9500 . ?
C39 C40 1.387(9) . ?
C40 H40 0.9500 . ?
C41 C42 1.424(10) . ?
C41 C54 1.382(8) . ?
C42 C43 1.429(10) . ?
C42 C47 1.395(8) . ?
C43 H43 0.9500 . ?
C43 C44 1.348(11) . ?
C44 H44 0.9500 . ?
C44 C45 1.412(11) . ?
C45 H45 0.9500 . ?
C45 C46 1.453(11) . ?
C46 H46 0.9500 . ?
C46 C47 1.433(11) . ?
C47 C48 1.486(9) . ?
C48 C49 1.419(9) . ?
C48 C53 1.408(10) . ?
C49 H49 0.9500 . ?
C49 C50 1.346(10) . ?
C50 H50 0.9500 . ?
C50 C51 1.404(10) . ?
C51 H51 0.9500 . ?
C51 C52 1.383(8) . ?
C52 H52 0.9500 . ?
C52 C53 1.413(9) . ?
C53 C54 1.438(8) . ?
C57 H57A 0.9800 . ?
C57 H57B 0.9800 . ?
C57 H57C 0.9800 . ?
C58 H58A 0.9800 . ?
C58 H58B 0.9800 . ?
C58 H58C 0.9800 . ?
C60 H60A 0.9800 . ?
C60 H60B 0.9800 . ?
C60 H60C 0.9800 . ?

loop_
_geom_torsion_atom_site_label_1
_geom_torsion_atom_site_label_2
_geom_torsion_atom_site_label_3
_geom_torsion_atom_site_label_4
_geom_torsion
_geom_torsion_site_symmetry_1
_geom_torsion_site_symmetry_2
_geom_torsion_site_symmetry_3
_geom_torsion_site_symmetry_4
_geom_torsion_publ_flag
Ir1 N1 C7 N2 174.8(4) . . . . ?
Ir1 N1 C7 C6 -14.2(6) . . . . ?
Ir1 N1 C27 C14 -176.4(5) . . . . ?
Ir1 N1 C27 C26 12.7(10) . . . . ?
Ir1 N3 C34 N4 174.8(4) . . . . ?
Ir1 N3 C34 C33 -15.4(7) . . . . ?
Ir1 N3 C54 C41 -174.3(5) . . . . ?
Ir1 N3 C54 C53 12.1(11) . . . . ?
Ir1 C1 C2 C3 174.3(5) . . . . ?
Ir1 C1 C6 C5 -173.3(4) . . . . ?
Ir1 C1 C6 C7 13.4(6) . . . . ?
Ir1 C28 C29 C30 178.2(5) . . . . ?
Ir1 C28 C33 C32 -178.3(5) . . . . ?
Ir1 C28 C33 C34 10.9(7) . . . . ?
N2 C8 C9 C10 -173.6(7) . . . . ?
N2 C8 C13 C12 174.7(7) . . . . ?
N2 C14 C15 C16 9.2(11) . . . . ?
N2 C14 C15 C20 -169.8(7) . . . . ?
N2 C14 C27 N1 -2.0(6) . . . . ?
N2 C14 C27 C26 169.9(5) . . . . ?
N4 C35 C36 C37 -174.9(6) . . . . ?
N4 C35 C40 C39 176.5(7) . . . . ?
N4 C41 C42 C43 7.9(11) . . . . ?
N4 C41 C42 C47 -172.5(6) . . . . ?
N4 C41 C54 N3 -1.8(6) . . . . ?
N4 C41 C54 C53 172.6(5) . . . . ?
O1 C3 C4 O2 0.7(9) . . . . ?
O1 C3 C4 C5 -178.5(6) . . . . ?
O2 C4 C5 C6 179.5(6) . . . . ?
O3 C30 C31 O4 -1.6(9) . . . . ?
O3 C30 C31 C32 178.3(6) . . . . ?
O4 C31 C32 C33 -178.3(6) . . . . ?
C1 C2 C3 O1 -180.0(6) . . . . ?
C1 C2 C3 C4 -1.4(10) . . . . ?
C1 C6 C7 N1 1.2(7) . . . . ?
C1 C6 C7 N2 170.2(6) . . . . ?
C2 C1 C6 C5 2.7(8) . . . . ?
C2 C1 C6 C7 -170.5(5) . . . . ?
C2 C3 C4 O2 -178.0(6) . . . . ?
C2 C3 C4 C5 2.8(10) . . . . ?
C3 C4 C5 C6 -1.4(10) . . . . ?
C4 C5 C6 C1 -1.4(9) . . . . ?
C4 C5 C6 C7 170.7(6) . . . . ?
C5 C6 C7 N1 -171.6(5) . . . . ?
C5 C6 C7 N2 -2.7(10) . . . . ?
C6 C1 C2 C3 -1.3(9) . . . . ?
C7 N1 C27 C14 5.0(6) . . . . ?
C7 N1 C27 C26 -165.8(6) . . . . ?
C7 N2 C8 C9 78.1(8) . . . . ?
C7 N2 C8 C13 -96.9(8) . . . . ?
C7 N2 C14 C15 175.4(6) . . . . ?
C7 N2 C14 C27 -1.7(6) . . . . ?
C8 N2 C7 N1 -179.3(5) . . . . ?
C8 N2 C7 C6 11.1(9) . . . . ?
C8 N2 C14 C15 -0.1(10) . . . . ?
C8 N2 C14 C27 -177.1(5) . . . . ?
C8 C9 C10 C11 0.0(12) . . . . ?
C9 C8 C13 C12 -0.2(11) . . . . ?
C9 C10 C11 C12 -2.6(14) . . . . ?
C10 C11 C12 C13 3.9(14) . . . . ?
C11 C12 C13 C8 -2.4(13) . . . . ?
C13 C8 C9 C10 1.4(11) . . . . ?
C14 N2 C7 N1 5.0(6) . . . . ?
C14 N2 C7 C6 -164.7(6) . . . . ?
C14 N2 C8 C9 -107.1(8) . . . . ?
C14 N2 C8 C13 77.9(8) . . . . ?
C14 C15 C16 C17 -175.6(7) . . . . ?
C14 C15 C20 C19 177.1(8) . . . . ?
C14 C15 C20 C21 -1.1(11) . . . . ?
C15 C14 C27 N1 -179.3(6) . . . . ?
C15 C14 C27 C26 -7.4(9) . . . . ?
C15 C16 C17 C18 -0.1(13) . . . . ?
C15 C20 C21 C22 176.5(7) . . . . ?
C15 C20 C21 C26 -3.9(11) . . . . ?
C16 C15 C20 C19 -2.0(12) . . . . ?
C16 C15 C20 C21 179.8(7) . . . . ?
C16 C17 C18 C19 -4.7(15) . . . . ?
C17 C18 C19 C20 6.5(18) . . . . ?
C18 C19 C20 C15 -3.2(16) . . . . ?
C18 C19 C20 C21 174.9(10) . . . . ?
C19 C20 C21 C22 -1.4(13) . . . . ?
C19 C20 C21 C26 178.2(9) . . . . ?
C20 C15 C16 C17 3.4(12) . . . . ?
C20 C21 C22 C23 -178.7(8) . . . . ?
C20 C21 C26 C25 177.6(6) . . . . ?
C20 C21 C26 C27 3.5(10) . . . . ?
C21 C22 C23 C24 1.0(12) . . . . ?
C21 C26 C27 N1 171.9(6) . . . . ?
C21 C26 C27 C14 2.0(9) . . . . ?
C22 C21 C26 C25 -2.8(10) . . . . ?
C22 C21 C26 C27 -176.9(6) . . . . ?
C22 C23 C24 C25 -2.6(12) . . . . ?
C23 C24 C25 C26 1.4(10) . . . . ?
C24 C25 C26 C21 1.3(9) . . . . ?
C24 C25 C26 C27 175.1(6) . . . . ?
C25 C26 C27 N1 -2.0(10) . . . . ?
C25 C26 C27 C14 -171.9(6) . . . . ?
C26 C21 C22 C23 1.7(11) . . . . ?
C27 N1 C7 N2 -6.1(6) . . . . ?
C27 N1 C7 C6 164.8(5) . . . . ?
C27 C14 C15 C16 -174.2(7) . . . . ?
C27 C14 C15 C20 6.8(10) . . . . ?
C56 O1 C3 C2 1.4(11) . . . . ?
C56 O1 C3 C4 -177.2(8) . . . . ?
C55 O2 C4 C3 -176.4(7) . . . . ?
C55 O2 C4 C5 2.7(11) . . . . ?
C28 C29 C30 O3 -179.2(6) . . . . ?
C28 C29 C30 C31 0.6(10) . . . . ?
C28 C33 C34 N3 3.5(8) . . . . ?
C28 C33 C34 N4 171.4(6) . . . . ?
C29 C28 C33 C32 0.0(9) . . . . ?
C29 C28 C33 C34 -170.8(5) . . . . ?
C29 C30 C31 O4 178.5(6) . . . . ?
C29 C30 C31 C32 -1.6(10) . . . . ?
C30 C31 C32 C33 1.7(10) . . . . ?
C31 C32 C33 C28 -0.9(9) . . . . ?
C31 C32 C33 C34 168.5(6) . . . . ?
C32 C33 C34 N3 -166.6(6) . . . . ?
C32 C33 C34 N4 1.3(10) . . . . ?
C33 C28 C29 C30 0.1(9) . . . . ?
C34 N3 C54 C41 3.3(6) . . . . ?
C34 N3 C54 C53 -170.3(6) . . . . ?
C34 N4 C35 C36 76.0(8) . . . . ?
C34 N4 C35 C40 -100.7(8) . . . . ?
C34 N4 C41 C42 177.5(6) . . . . ?
C34 N4 C41 C54 -0.5(6) . . . . ?
C35 N4 C34 N3 -175.1(5) . . . . ?
C35 N4 C34 C33 16.5(10) . . . . ?
C35 N4 C41 C42 -4.7(10) . . . . ?
C35 N4 C41 C54 177.3(6) . . . . ?
C35 C36 C37 C38 -3.2(11) . . . . ?
C36 C35 C40 C39 0.0(12) . . . . ?
C36 C37 C38 C39 3.0(12) . . . . ?
C37 C38 C39 C40 -1.3(13) . . . . ?
C38 C39 C40 C35 -0.2(13) . . . . ?
C40 C35 C36 C37 1.6(11) . . . . ?
C41 N4 C34 N3 2.7(7) . . . . ?
C41 N4 C34 C33 -165.6(6) . . . . ?
C41 N4 C35 C36 -101.5(8) . . . . ?
C41 N4 C35 C40 81.9(9) . . . . ?
C41 C42 C43 C44 -178.3(8) . . . . ?
C41 C42 C47 C46 -179.3(6) . . . . ?
C41 C42 C47 C48 -4.3(9) . . . . ?
C42 C41 C54 N3 -179.9(6) . . . . ?
C42 C41 C54 C53 -5.5(9) . . . . ?
C42 C43 C44 C45 -0.7(14) . . . . ?
C42 C47 C48 C49 -179.0(6) . . . . ?
C42 C47 C48 C53 4.2(9) . . . . ?
C43 C42 C47 C46 0.4(10) . . . . ?
C43 C42 C47 C48 175.4(6) . . . . ?
C43 C44 C45 C46 -3.1(14) . . . . ?
C44 C45 C46 C47 5.3(12) . . . . ?
C45 C46 C47 C42 -4.0(11) . . . . ?
C45 C46 C47 C48 -179.2(7) . . . . ?
C46 C47 C48 C49 -3.8(9) . . . . ?
C46 C47 C48 C53 179.3(6) . . . . ?
C47 C42 C43 C44 2.1(11) . . . . ?
C47 C48 C49 C50 -175.5(6) . . . . ?
C47 C48 C53 C52 173.3(6) . . . . ?
C47 C48 C53 C54 -4.2(9) . . . . ?
C48 C49 C50 C51 2.2(10) . . . . ?
C48 C53 C54 N3 177.8(6) . . . . ?
C48 C53 C54 C41 4.8(9) . . . . ?
C49 C48 C53 C52 -3.8(9) . . . . ?
C49 C48 C53 C54 178.8(6) . . . . ?
C49 C50 C51 C52 -3.3(10) . . . . ?
C50 C51 C52 C53 0.9(9) . . . . ?
C51 C52 C53 C48 2.7(9) . . . . ?
C51 C52 C53 C54 180.0(6) . . . . ?
C52 C53 C54 N3 0.5(10) . . . . ?
C52 C53 C54 C41 -172.6(6) . . . . ?
C53 C48 C49 C50 1.4(9) . . . . ?
C54 N3 C34 N4 -3.7(7) . . . . ?
C54 N3 C34 C33 166.1(5) . . . . ?
C54 C41 C42 C43 -174.5(7) . . . . ?
C54 C41 C42 C47 5.1(9) . . . . ?
C57 O4 C31 C30 -154.2(6) . . . . ?
C57 O4 C31 C32 25.9(9) . . . . ?
C58 O3 C30 C29 34.0(13) . . . . ?
C58 O3 C30 C31 -145.9(10) . . . . ?
C60 O3 C30 C29 -95.1(10) . . . . ?
C60 O3 C30 C31 85.0(10) . . . . ?

loop_
_smtbx_masks_void_nr
_smtbx_masks_void_average_x
_smtbx_masks_void_average_y
_smtbx_masks_void_average_z
_smtbx_masks_void_volume
_smtbx_masks_void_count_electrons
_smtbx_masks_void_content
1 -0.788 -0.109 -0.991 3159.8 1597.7 '40 CH2Cl2'
